data_7128411
loop_
_publ_author_name
'Zhang, Min'
'He, Xue-Wen'
'Xiong, Ya'
'Zuo, Xiong'
'Zhou, Wei'
'Liu, Xiong-Li'

_publ_section_title
;
 Asymmetric construction of six vicinal stereogenic centers on
 hexahydroxanthones <i>via</i> organocatalytic one-pot reactions.
;
_journal_issue 55
_journal_name_full 'Chemical communications (Cambridge, England)'
_journal_page_first 6764
_journal_page_last 6767
_journal_paper_doi 10.1039/d1cc02570h
_journal_volume 57
_journal_year 2021
_chemical_formula_moiety '0.5(C36 H20 Br4 O8)'
_chemical_formula_sum 'C18 H10 Br2 O4'
_chemical_formula_weight 450.08
_space_group_crystal_system orthorhombic
_space_group_IT_number 62
_space_group_name_Hall '-P 2ac 2n'
_space_group_name_H-M_alt 'P n m a'
_atom_sites_solution_hydrogens geom
_atom_sites_solution_primary dual
_audit_creation_date 2021-02-04
_audit_creation_method
;
Olex2 1.3-alpha
(compiled 2020.09.11 svn.r3730fd0d for OlexSys, GUI svn.r6159)
;
_audit_update_record
;
2021-05-16 deposited with the CCDC.	2021-06-03 downloaded from the CCDC.
;
_cell_angle_alpha 90
_cell_angle_beta 90
_cell_angle_gamma 90
_cell_formula_units_Z 4
_cell_length_a 12.5529(7)
_cell_length_b 6.6080(5)
_cell_length_c 19.3655(12)
_cell_measurement_reflns_used 1689
_cell_measurement_temperature 149.99(10)
_cell_measurement_theta_max 72.0060
_cell_measurement_theta_min 4.1760
_cell_volume 1606.36(18)
_computing_cell_refinement 'CrysAlisPro 1.171.38.43f (Rigaku OD, 2015)'
_computing_data_collection 'CrysAlisPro 1.171.38.43f (Rigaku OD, 2015)'
_computing_data_reduction 'CrysAlisPro 1.171.38.43f (Rigaku OD, 2015)'
_computing_molecular_graphics 'Olex2 1.3-alpha (Dolomanov et al., 2009)'
_computing_publication_material 'Olex2 1.3-alpha (Dolomanov et al., 2009)'
_computing_structure_refinement 'SHELXL 2018/3 (Sheldrick, 2015)'
_computing_structure_solution 'SHELXT 2018/2 (Sheldrick, 2018)'
_diffrn_ambient_environment N~2~
_diffrn_ambient_temperature 149.99(10)
_diffrn_detector 'CCD plate'
_diffrn_detector_area_resol_mean 5.2684
_diffrn_detector_type AtlasS2
_diffrn_measured_fraction_theta_full 0.999
_diffrn_measured_fraction_theta_max 0.968
_diffrn_measurement_details
;
List of Runs (angles in degrees, time in seconds):

  # Type    Start    End  Width  t~exp~   \w     \q     \k     \f   Frames
#--------------------------------------------------------------------------
  1  \w    -86.00 -46.00   1.00    1.00    --  -40.73 125.00 -60.00   40
  2  \w   -113.00 -19.00   1.00    1.00    --  -40.73 -38.00  60.00   94
  3  \w   -113.00 -80.00   1.00    1.00    --  -40.73 -38.00 -30.00   33
  4  \w     35.00  88.00   1.00    1.06    --  107.58 -94.00 -30.00   53
  5  \w     35.00 133.00   1.00    1.06    --  107.58 -45.00   0.00   98
  6  \w     97.00 132.00   1.00    1.06    --  107.58 -30.00  90.00   35
  7  \w     88.00 122.00   1.00    1.06    --  107.58-125.00 120.00   34
  8  \w     34.00  61.00   1.00    1.06    --  107.58 -30.00  90.00   27
  9  \w    115.00 142.00   1.00    1.06    --  107.58 125.00-150.00   27
;
_diffrn_measurement_device 'four-circle diffractometer'
_diffrn_measurement_device_type 'SuperNova, Dual, Cu at zero, AtlasS2'
_diffrn_measurement_method '\w scans'
_diffrn_orient_matrix_type 'CrysAlisPro convention (1999,Acta A55,543-557)'
_diffrn_orient_matrix_UB_11 -0.0182566000
_diffrn_orient_matrix_UB_12 0.0546606000
_diffrn_orient_matrix_UB_13 -0.0884494000
_diffrn_orient_matrix_UB_21 -0.0539433000
_diffrn_orient_matrix_UB_22 0.0550355000
_diffrn_orient_matrix_UB_23 0.0839939000
_diffrn_orient_matrix_UB_31 0.2263486000
_diffrn_orient_matrix_UB_32 0.0174468000
_diffrn_orient_matrix_UB_33 0.0128964000
_diffrn_radiation_monochromator mirror
_diffrn_radiation_probe x-ray
_diffrn_radiation_type 'Cu K\a'
_diffrn_radiation_wavelength 1.54184
_diffrn_reflns_av_R_equivalents 0.0488
_diffrn_reflns_av_unetI/netI 0.0442
_diffrn_reflns_Laue_measured_fraction_full 0.999
_diffrn_reflns_Laue_measured_fraction_max 0.968
_diffrn_reflns_limit_h_max 15
_diffrn_reflns_limit_h_min -14
_diffrn_reflns_limit_k_max 7
_diffrn_reflns_limit_k_min -4
_diffrn_reflns_limit_l_max 23
_diffrn_reflns_limit_l_min -22
_diffrn_reflns_number 3861
_diffrn_reflns_point_group_measured_fraction_full 0.999
_diffrn_reflns_point_group_measured_fraction_max 0.968
_diffrn_reflns_theta_full 67.684
_diffrn_reflns_theta_max 73.537
_diffrn_reflns_theta_min 4.197
_diffrn_source 'micro-focus sealed X-ray tube'
_diffrn_source_type 'SuperNova (Cu) X-ray Source'
_exptl_absorpt_coefficient_mu 6.584
_exptl_absorpt_correction_T_max 1.00000
_exptl_absorpt_correction_T_min 0.51563
_exptl_absorpt_correction_type multi-scan
_exptl_absorpt_process_details
;
CrysAlisPro 1.171.38.43f (Rigaku Oxford Diffraction, 2015)
Empirical absorption correction using spherical harmonics,
 implemented in SCALE3 ABSPACK scaling algorithm.
;
_exptl_crystal_colour yellow
_exptl_crystal_colour_primary yellow
_exptl_crystal_density_diffrn 1.861
_exptl_crystal_description block
_exptl_crystal_F_000 880
_exptl_crystal_size_max 0.14
_exptl_crystal_size_mid 0.11
_exptl_crystal_size_min 0.09
_refine_diff_density_max 1.330
_refine_diff_density_min -1.170
_refine_diff_density_rms 0.242
_refine_ls_extinction_method none
_refine_ls_goodness_of_fit_ref 1.097
_refine_ls_hydrogen_treatment constr
_refine_ls_matrix_type full
_refine_ls_number_parameters 145
_refine_ls_number_reflns 1716
_refine_ls_number_restraints 0
_refine_ls_restrained_S_all 1.097
_refine_ls_R_factor_all 0.1041
_refine_ls_R_factor_gt 0.0995
_refine_ls_shift/su_max 0.016
_refine_ls_shift/su_mean 0.001
_refine_ls_structure_factor_coef Fsqd
_refine_ls_weighting_details 'w=1/[\s^2^(Fo^2^)+(0.1597P)^2^+12.8020P] where P=(Fo^2^+2Fc^2^)/3'
_refine_ls_weighting_scheme calc
_refine_ls_wR_factor_gt 0.2587
_refine_ls_wR_factor_ref 0.2644
_reflns_Friedel_coverage 0.000
_reflns_number_gt 1540
_reflns_number_total 1716
_reflns_threshold_expression 'I > 2\s(I)'
_cod_data_source_file d1cc02570h2.cif
_cod_data_source_block 17-15
_cod_depositor_comments 'Adding full bibliography for 7128410--7128412.cif.'
_cod_database_code 7128411
_shelx_shelxl_version_number 2018/3
_shelx_space_group_comment
;
The symmetry employed for this shelxl refinement is uniquely defined
by the following loop, which should always be used as a source of
symmetry information in preference to the above space-group names.
They are only intended as comments.
;
_shelx_estimated_absorpt_t_max 0.589
_shelx_estimated_absorpt_t_min 0.459
_reflns_odcompleteness_completeness 99.82
_reflns_odcompleteness_iscentric 1
_reflns_odcompleteness_theta 66.97
_olex2_refinement_description
;
1. Fixed Uiso
 At 1.2 times of:
  All C(H) groups
 At 1.5 times of:
  All O(H) groups
2. Others
 Fixed Sof: H1(0.5)
3.a Aromatic/amide H refined with riding coordinates:
 C5(H5), C8(H8), C2(H2), C13(H13), C15(H15), C9(H9), C17(H17), C14(H14), C4(H4)
3.b Tetrahedral OH refined with riding coordinates:
 O1(H1)
;
_olex2_date_sample_data_collection 2021-02-04
_olex2_submission_special_instructions 'No special instructions were received'
_oxdiff_exptl_absorpt_empirical_details
;
Empirical correction (ABSPACK) includes:
- Absorption correction using spherical harmonics
- Frame scaling
;
_oxdiff_exptl_absorpt_empirical_full_max 1.699
_oxdiff_exptl_absorpt_empirical_full_min 0.714

loop_
_space_group_symop_operation_xyz
'x, y, z'
'-x+1/2, -y, z+1/2'
'-x, y+1/2, -z'
'x+1/2, -y+1/2, -z+1/2'
'-x, -y, -z'
'x-1/2, y, -z-1/2'
'x, -y-1/2, z'
'-x-1/2, y-1/2, z-1/2'

loop_
_atom_site_label
_atom_site_type_symbol
_atom_site_fract_x
_atom_site_fract_y
_atom_site_fract_z
_atom_site_U_iso_or_equiv
_atom_site_adp_type
_atom_site_occupancy
_atom_site_site_symmetry_order
_atom_site_calc_flag
_atom_site_refinement_flags_posn
_atom_site_refinement_flags_adp
_atom_site_refinement_flags_occupancy
_atom_site_disorder_assembly
_atom_site_disorder_group
Br1 Br 0.09270(5) 0.250000 0.51881(3) 0.03815(19) Uani 1 2 d S T P . .
Br2 Br 0.73318(6) 0.250000 0.13474(4) 0.0524(3) Uani 1 2 d S T P . .
O4 O 0.8821(3) 0.250000 0.4290(2) 0.0330(11) Uani 1 2 d S T P . .
O3 O 0.5599(3) 0.250000 0.3931(2) 0.0333(11) Uani 1 2 d S T P . .
O1 O 0.4082(4) 0.250000 0.7523(2) 0.0534(17) Uani 1 2 d S T P . .
H1 H 0.421719 0.133005 0.763325 0.080 Uiso 0.5 1 calc R U P . .
C5 C 0.2294(4) 0.250000 0.7123(3) 0.0229(13) Uani 1 2 d S T P . .
H5 H 0.205264 0.250000 0.757665 0.027 Uiso 1 2 calc R U P . .
O2 O 0.5556(3) 0.250000 0.6664(2) 0.0425(14) Uani 1 2 d S T P . .
C008 C 0.8445(5) 0.250000 0.3607(3) 0.0285(14) Uani 1 2 d S T P . .
C8 C 0.5362(4) 0.250000 0.5461(3) 0.0300(15) Uani 1 2 d S T P . .
H8 H 0.490989 0.250000 0.508070 0.036 Uiso 1 2 calc R U P . .
C10 C 0.7014(4) 0.250000 0.4741(3) 0.0258(14) Uani 1 2 d S T P . .
C11 C 0.6574(5) 0.250000 0.4050(3) 0.0316(15) Uani 1 2 d S T P . .
C2 C 0.3006(5) 0.250000 0.5762(3) 0.0285(14) Uani 1 2 d S T P . .
H2 H 0.323206 0.250000 0.530440 0.034 Uiso 1 2 calc R U P . .
C16 C 0.7786(5) 0.250000 0.2274(3) 0.0370(18) Uani 1 2 d S T P . .
C13 C 0.8105(5) 0.250000 0.4814(3) 0.0341(17) Uani 1 2 d S T P . .
H13 H 0.837374 0.250000 0.526155 0.041 Uiso 1 2 calc R U P . .
C6 C 0.3412(5) 0.250000 0.6978(3) 0.0344(16) Uani 1 2 d S T P . .
C7 C 0.4932(5) 0.250000 0.6163(3) 0.0356(17) Uani 1 2 d S T P . .
C3 C 0.1936(5) 0.250000 0.5909(3) 0.0326(16) Uani 1 2 d S T P . .
C15 C 0.8873(5) 0.250000 0.2417(3) 0.0392(18) Uani 1 2 d S T P . .
H15 H 0.936590 0.250000 0.205867 0.047 Uiso 1 2 calc R U P . .
C12 C 0.7371(5) 0.250000 0.3479(3) 0.0278(14) Uani 1 2 d S T P . .
C9 C 0.6424(4) 0.250000 0.5378(3) 0.0249(13) Uani 1 2 d S T P . .
H9 H 0.682739 0.250000 0.578066 0.030 Uiso 1 2 calc R U P . .
C1 C 0.3768(4) 0.250000 0.6301(3) 0.0287(15) Uani 1 2 d S T P . .
C17 C 0.7026(5) 0.250000 0.2792(3) 0.0329(16) Uani 1 2 d S T P . .
H17 H 0.630319 0.250000 0.268553 0.039 Uiso 1 2 calc R U P . .
C14 C 0.9216(6) 0.250000 0.3101(4) 0.0405(18) Uani 1 2 d S T P . .
H14 H 0.993718 0.250000 0.321113 0.049 Uiso 1 2 calc R U P . .
C4 C 0.1589(5) 0.250000 0.6589(3) 0.0380(17) Uani 1 2 d S T P . .
H4 H 0.086157 0.250000 0.668121 0.046 Uiso 1 2 calc R U P . .

loop_
_atom_site_aniso_label
_atom_site_aniso_U_11
_atom_site_aniso_U_22
_atom_site_aniso_U_33
_atom_site_aniso_U_23
_atom_site_aniso_U_13
_atom_site_aniso_U_12
Br1 0.0173(3) 0.0658(5) 0.0314(3) 0.000 -0.0024(2) 0.000
Br2 0.0323(3) 0.1028(7) 0.0222(3) 0.000 0.0015(3) 0.000
O4 0.0166(16) 0.068(3) 0.0146(16) 0.000 -0.0013(15) 0.000
O3 0.0106(16) 0.070(3) 0.0192(17) 0.000 -0.0057(16) 0.000
O1 0.025(2) 0.116(5) 0.0187(19) 0.000 -0.0047(18) 0.000
C5 0.011(2) 0.041(3) 0.017(2) 0.000 0.0068(18) 0.000
O2 0.0203(18) 0.094(4) 0.0138(17) 0.000 -0.0010(16) 0.000
C008 0.024(3) 0.034(3) 0.028(3) 0.000 -0.002(2) 0.000
C8 0.015(2) 0.057(4) 0.018(2) 0.000 -0.003(2) 0.000
C10 0.013(2) 0.050(3) 0.014(2) 0.000 0.003(2) 0.000
C11 0.019(2) 0.049(4) 0.026(3) 0.000 0.001(2) 0.000
C2 0.023(3) 0.047(3) 0.015(2) 0.000 0.001(2) 0.000
C16 0.034(3) 0.061(4) 0.016(2) 0.000 -0.005(2) 0.000
C13 0.020(3) 0.059(4) 0.024(3) 0.000 -0.001(2) 0.000
C6 0.023(3) 0.061(4) 0.019(2) 0.000 0.003(2) 0.000
C7 0.023(3) 0.059(4) 0.025(3) 0.000 -0.004(2) 0.000
C3 0.022(3) 0.063(4) 0.012(2) 0.000 -0.003(2) 0.000
C15 0.024(3) 0.072(5) 0.022(3) 0.000 0.015(2) 0.000
C12 0.022(3) 0.045(3) 0.017(2) 0.000 -0.002(2) 0.000
C9 0.020(2) 0.037(3) 0.018(2) 0.000 -0.002(2) 0.000
C1 0.015(2) 0.050(4) 0.022(2) 0.000 0.002(2) 0.000
C17 0.022(3) 0.052(4) 0.024(3) 0.000 0.003(2) 0.000
C14 0.046(4) 0.037(3) 0.039(3) 0.000 0.005(3) 0.000
C4 0.029(3) 0.057(4) 0.028(3) 0.000 0.000(3) 0.000

loop_
_atom_type_symbol
_atom_type_description
_atom_type_scat_dispersion_real
_atom_type_scat_dispersion_imag
_atom_type_scat_source
C C 0.0181 0.0091 'International Tables Vol C Tables 4.2.6.8 and 6.1.1.4'
H H 0.0000 0.0000 'International Tables Vol C Tables 4.2.6.8 and 6.1.1.4'
Br Br -0.6763 1.2805 'International Tables Vol C Tables 4.2.6.8 and 6.1.1.4'
O O 0.0492 0.0322 'International Tables Vol C Tables 4.2.6.8 and 6.1.1.4'

loop_
_geom_angle_atom_site_label_1
_geom_angle_atom_site_label_2
_geom_angle_atom_site_label_3
_geom_angle
_geom_angle_site_symmetry_1
_geom_angle_site_symmetry_3
_geom_angle_publ_flag
C13 O4 C008 118.9(5) . . ?
H1 O1 H1 141.1 . 7_565 ?
C6 O1 H1 109.5 . . ?
C6 O1 H1 109.468(2) . 7_565 ?
C6 C5 H5 120.4 . . ?
C4 C5 H5 120.4 . . ?
C4 C5 C6 119.3(5) . . ?
C12 C008 O4 120.0(5) . . ?
C12 C008 C14 124.3(6) . . ?
C14 C008 O4 115.7(6) . . ?
C7 C8 H8 120.7 . . ?
C9 C8 H8 120.7 . . ?
C9 C8 C7 118.6(5) . . ?
C13 C10 C11 118.3(5) . . ?
C13 C10 C9 115.1(5) . . ?
C9 C10 C11 126.6(5) . . ?
O3 C11 C10 123.1(5) . . ?
O3 C11 C12 121.4(5) . . ?
C10 C11 C12 115.5(5) . . ?
C3 C2 H2 119.8 . . ?
C3 C2 C1 120.5(5) . . ?
C1 C2 H2 119.8 . . ?
C15 C16 Br2 119.1(5) . . ?
C17 C16 Br2 118.8(5) . . ?
C17 C16 C15 122.1(6) . . ?
O4 C13 C10 125.6(5) . . ?
O4 C13 H13 117.2 . . ?
C10 C13 H13 117.2 . . ?
O1 C6 C5 117.2(5) . . ?
O1 C6 C1 122.6(5) . . ?
C1 C6 C5 120.2(5) . . ?
O2 C7 C8 119.4(5) . . ?
O2 C7 C1 118.6(6) . . ?
C8 C7 C1 122.0(5) . . ?
C2 C3 Br1 120.2(4) . . ?
C2 C3 C4 120.4(6) . . ?
C4 C3 Br1 119.4(5) . . ?
C16 C15 H15 120.2 . . ?
C16 C15 C14 119.5(6) . . ?
C14 C15 H15 120.2 . . ?
C008 C12 C11 121.7(5) . . ?
C008 C12 C17 118.4(6) . . ?
C17 C12 C11 119.9(5) . . ?
C8 C9 C10 127.9(5) . . ?
C8 C9 H9 116.1 . . ?
C10 C9 H9 116.1 . . ?
C2 C1 C7 122.1(5) . . ?
C6 C1 C2 118.7(5) . . ?
C6 C1 C7 119.2(5) . . ?
C16 C17 C12 118.4(6) . . ?
C16 C17 H17 120.8 . . ?
C12 C17 H17 120.8 . . ?
C008 C14 C15 117.3(7) . . ?
C008 C14 H14 121.3 . . ?
C15 C14 H14 121.3 . . ?
C5 C4 C3 121.1(6) . . ?
C5 C4 H4 119.5 . . ?
C3 C4 H4 119.5 . . ?

loop_
_geom_bond_atom_site_label_1
_geom_bond_atom_site_label_2
_geom_bond_distance
_geom_bond_site_symmetry_2
_geom_bond_publ_flag
Br1 C3 1.886(6) . ?
Br2 C16 1.883(6) . ?
O4 C008 1.405(7) . ?
O4 C13 1.356(7) . ?
O3 C11 1.246(7) . ?
O1 H1 0.8200 . ?
O1 H1 0.8200 7_565 ?
O1 C6 1.349(8) . ?
C5 H5 0.9300 . ?
C5 C6 1.430(8) . ?
C5 C4 1.362(9) . ?
O2 C7 1.246(8) . ?
C008 C12 1.371(8) . ?
C008 C14 1.378(10) . ?
C8 H8 0.9300 . ?
C8 C7 1.463(8) . ?
C8 C9 1.343(8) . ?
C10 C11 1.447(8) . ?
C10 C13 1.376(8) . ?
C10 C9 1.438(8) . ?
C11 C12 1.491(8) . ?
C2 H2 0.9300 . ?
C2 C3 1.373(8) . ?
C2 C1 1.417(8) . ?
C16 C15 1.392(9) . ?
C16 C17 1.384(9) . ?
C13 H13 0.9300 . ?
C6 C1 1.384(8) . ?
C7 C1 1.485(8) . ?
C3 C4 1.386(9) . ?
C15 H15 0.9300 . ?
C15 C14 1.392(10) . ?
C12 C17 1.399(8) . ?
C9 H9 0.9300 . ?
C17 H17 0.9300 . ?
C14 H14 0.9300 . ?
C4 H4 0.9300 . ?

loop_
_geom_torsion_atom_site_label_1
_geom_torsion_atom_site_label_2
_geom_torsion_atom_site_label_3
_geom_torsion_atom_site_label_4
_geom_torsion
_geom_torsion_site_symmetry_1
_geom_torsion_site_symmetry_2
_geom_torsion_site_symmetry_3
_geom_torsion_site_symmetry_4
_geom_torsion_publ_flag
Br1 C3 C4 C5 180.000(1) . . . . ?
Br2 C16 C15 C14 180.000(1) . . . . ?
Br2 C16 C17 C12 180.000(1) . . . . ?
O4 C008 C12 C11 0.000(1) . . . . ?
O4 C008 C12 C17 180.000(1) . . . . ?
O4 C008 C14 C15 180.000(1) . . . . ?
O3 C11 C12 C008 180.000(1) . . . . ?
O3 C11 C12 C17 0.000(1) . . . . ?
O1 C6 C1 C2 180.000(2) . . . . ?
O1 C6 C1 C7 0.000(2) . . . . ?
C5 C6 C1 C2 0.000(2) . . . . ?
C5 C6 C1 C7 180.000(2) . . . . ?
O2 C7 C1 C2 180.000(2) . . . . ?
O2 C7 C1 C6 0.000(2) . . . . ?
C008 O4 C13 C10 0.000(1) . . . . ?
C008 C12 C17 C16 0.000(1) . . . . ?
C8 C7 C1 C2 0.000(2) . . . . ?
C8 C7 C1 C6 180.000(2) . . . . ?
C10 C11 C12 C008 0.000(1) . . . . ?
C10 C11 C12 C17 180.000(1) . . . . ?
C11 C10 C13 O4 0.000(1) . . . . ?
C11 C10 C9 C8 0.000(2) . . . . ?
C11 C12 C17 C16 180.000(1) . . . . ?
C2 C3 C4 C5 0.000(2) . . . . ?
C16 C15 C14 C008 0.000(1) . . . . ?
C13 O4 C008 C12 0.000(1) . . . . ?
C13 O4 C008 C14 180.000(1) . . . . ?
C13 C10 C11 O3 180.000(1) . . . . ?
C13 C10 C11 C12 0.000(1) . . . . ?
C13 C10 C9 C8 180.000(1) . . . . ?
C6 C5 C4 C3 0.000(2) . . . . ?
C7 C8 C9 C10 180.000(1) . . . . ?
C3 C2 C1 C6 0.000(2) . . . . ?
C3 C2 C1 C7 180.000(2) . . . . ?
C15 C16 C17 C12 0.000(1) . . . . ?
C12 C008 C14 C15 0.000(1) . . . . ?
C9 C8 C7 O2 0.000(2) . . . . ?
C9 C8 C7 C1 180.000(1) . . . . ?
C9 C10 C11 O3 0.000(1) . . . . ?
C9 C10 C11 C12 180.000(1) . . . . ?
C9 C10 C13 O4 180.000(1) . . . . ?
C1 C2 C3 Br1 180.000(1) . . . . ?
C1 C2 C3 C4 0.000(2) . . . . ?
C17 C16 C15 C14 0.000(1) . . . . ?
C14 C008 C12 C11 180.000(1) . . . . ?
C14 C008 C12 C17 0.000(1) . . . . ?
C4 C5 C6 O1 180.000(1) . . . . ?
C4 C5 C6 C1 0.000(2) . . . . ?
